data_7007267
loop_
_publ_author_name
'Baker, Murray V.'
'Barnard, Peter J.'
'Berners-Price, Susan J'
'Brayshaw, Simon K.'
'Hickey, James L.'
'Skelton, Brian W.'
'White, Allan H.'

_publ_section_title
;
 Cationic, linear Au(I) N-heterocyclic carbene complexes: synthesis,
 structure and anti-mitochondrial activity.
;
_journal_issue 30
_journal_name_full 'Dalton transactions (Cambridge, England : 2003)'
_journal_page_first 3708
_journal_page_last 3715
_journal_paper_doi 10.1039/B602560A
_journal_year 2006
_chemical_formula_sum 'C22 H40 Au F6 N4 P'
_chemical_formula_weight 702.52
_space_group_IT_number 14
_symmetry_cell_setting monoclinic
_symmetry_space_group_name_Hall '-P 2ybc'
_symmetry_space_group_name_H-M 'P 1 21/c 1'
_atom_sites_solution_hydrogens difmap
_atom_sites_solution_primary direct
_atom_sites_solution_secondary difmap
_audit_creation_date 03-06-23
_audit_creation_method Xtal3.6
_cell_angle_alpha 90.00000
_cell_angle_beta 92.6420(10)
_cell_angle_gamma 90.00000
_cell_formula_units_Z 4
_cell_length_a 9.7407(6)
_cell_length_b 22.1350(10)
_cell_length_c 12.4258(7)
_cell_measurement_reflns_used 8409
_cell_measurement_temperature 150
_cell_measurement_theta_max 37.48
_cell_measurement_theta_min 2.27
_cell_volume 2676.3(3)
_computing_cell_refinement 'Siemens SAINT (Siemens, 1995)'
_computing_data_collection 'Siemens SMART (Siemens, 1995)'
_computing_data_reduction 'xtal ADDREF SORTRF'
_computing_molecular_graphics xtal
_computing_publication_material 'xtal BONDLA CIFIO'
_computing_structure_refinement 'xtal CRYLSQ'
_computing_structure_solution xtal
_diffrn_ambient_temperature 150(2)
_diffrn_measured_fraction_theta_full .99
_diffrn_measured_fraction_theta_max 1.00
_diffrn_measurement_device_type
;
Bruker SMART CCD diffractometer
;
_diffrn_measurement_method '\w scans'
_diffrn_radiation_detector 'CCD area detector'
_diffrn_radiation_monochromator graphite
_diffrn_radiation_source 'sealed tube'
_diffrn_radiation_type 'Mo K\a'
_diffrn_radiation_wavelength .71073
_diffrn_reflns_av_R_equivalents .043
_diffrn_reflns_av_sigmaI/netI .044
_diffrn_reflns_limit_h_max 16
_diffrn_reflns_limit_h_min -16
_diffrn_reflns_limit_k_max 37
_diffrn_reflns_limit_k_min 0
_diffrn_reflns_limit_l_max 21
_diffrn_reflns_limit_l_min -21
_diffrn_reflns_number 54936
_diffrn_reflns_theta_full 37.5
_diffrn_reflns_theta_max 37.5
_diffrn_reflns_theta_min 1.88
_diffrn_standards_decay_% 0
_exptl_absorpt_coefficient_mu 5.616
_exptl_absorpt_correction_T_max 1
_exptl_absorpt_correction_T_min .44
_exptl_absorpt_correction_type multi-scan
_exptl_absorpt_process_details
;
SADABS; Sheldrick, 1996
;
_exptl_crystal_colour colorless
_exptl_crystal_density_diffrn 1.744
_exptl_crystal_description slab
_exptl_crystal_F_000 1392
_exptl_crystal_size_max .3
_exptl_crystal_size_mid .2
_exptl_crystal_size_min .1
_refine_diff_density_max 4.484
_refine_diff_density_min -2.941
_refine_ls_extinction_method none
_refine_ls_goodness_of_fit_all 1.075
_refine_ls_goodness_of_fit_ref 1.097
_refine_ls_hydrogen_treatment noref
_refine_ls_matrix_type full
_refine_ls_number_constraints 0
_refine_ls_number_parameters 307
_refine_ls_number_reflns 11885
_refine_ls_number_restraints 0
_refine_ls_R_factor_all .047
_refine_ls_R_factor_gt .036
_refine_ls_shift/su_max .009
_refine_ls_shift/su_mean .0005
_refine_ls_structure_factor_coef F
_refine_ls_weighting_scheme calc
_refine_ls_wR_factor_all .065
_refine_ls_wR_factor_ref .061
_reflns_d_resolution_high .583
_reflns_d_resolution_low 10.803
_reflns_Friedel_coverage 0
_reflns_limit_h_max 16
_reflns_limit_h_min 0
_reflns_limit_k_max 37
_reflns_limit_k_min 0
_reflns_limit_l_max 21
_reflns_limit_l_min -21
_reflns_number_gt 11885
_reflns_number_total 14051
_reflns_threshold_expression 'F > 4.00 sig(F )'
_cod_data_source_file B602560A.txt
_cod_data_source_block 5.pf6
_cod_original_sg_symbol_Hall -p_2ybc
_cod_original_sg_symbol_H-M P_1_21/c_1
_cod_original_formula_sum 'C22 H40 Au1 F6 N4 P1'
_cod_database_code 7007267

loop_
_symmetry_equiv_pos_as_xyz
+x,+y,+z
-x,1/2+y,1/2-z
-x,-y,-z
+x,1/2-y,1/2+z

loop_
_atom_site_label
_atom_site_fract_x
_atom_site_fract_y
_atom_site_fract_z
_atom_site_U_iso_or_equiv
_atom_site_adp_type
_atom_site_calc_flag
_atom_site_calc_attached_atom
_atom_site_occupancy
_atom_site_disorder_assembly
_atom_site_disorder_group
Au .772472(10) .128559(5) .527183(8) .01565(5) Uani ? ? 1.00000 ? ?
C11 .7390(3) .12755(11) .6879(2) .0149(10) Uani ? ? 1.00000 ? ?
N12 .6385(3) .15688(12) .7402(2) .0183(10) Uani ? ? 1.00000 ? ?
C121 .5374(3) .20270(14) .6945(3) .0203(12) Uani ? ? 1.00000 ? ?
C122 .6027(4) .24191(19) .6113(4) .038(2) Uani ? ? 1.00000 ? ?
C123 .4137(4) .16875(18) .6466(3) .0313(17) Uani ? ? 1.00000 ? ?
C124 .4928(4) .24370(19) .7854(3) .0336(18) Uani ? ? 1.00000 ? ?
C13 .6349(4) .13586(17) .8444(3) .0256(15) Uani ? ? 1.00000 ? ?
C14 .7347(4) .09448(17) .8587(3) .0254(14) Uani ? ? 1.00000 ? ?
N15 .7991(3) .08974(12) .7626(2) .0178(10) Uani ? ? 1.00000 ? ?
C151 .9274(3) .05295(14) .7485(3) .0212(12) Uani ? ? 1.00000 ? ?
C152 1.0419(3) .09627(17) .7230(3) .0262(14) Uani ? ? 1.00000 ? ?
C153 .9028(4) .00611(17) .6590(3) .0327(17) Uani ? ? 1.00000 ? ?
C154 .9659(4) .02018(18) .8532(3) .0318(17) Uani ? ? 1.00000 ? ?
C21 .7969(3) .12474(13) .3657(3) .0178(11) Uani ? ? 1.00000 ? ?
N22 .7248(3) .08890(13) .2937(2) .0199(10) Uani ? ? 1.00000 ? ?
C221 .6074(3) .04815(14) .3191(2) .0208(12) Uani ? ? 1.00000 ? ?
C222 .4869(3) .08739(17) .3515(3) .0250(14) Uani ? ? 1.00000 ? ?
C223 .6517(4) .00463(16) .4085(3) .0250(14) Uani ? ? 1.00000 ? ?
C224 .5653(4) .01133(19) .2181(3) .0310(17) Uani ? ? 1.00000 ? ?
C23 .7695(4) .09833(17) .1912(3) .0270(15) Uani ? ? 1.00000 ? ?
C24 .8725(4) .13949(18) .1992(3) .0292(16) Uani ? ? 1.00000 ? ?
N25 .8874(3) .15605(12) .3059(2) .0199(10) Uani ? ? 1.00000 ? ?
C251 .9912(3) .20097(15) .3489(3) .0241(13) Uani ? ? 1.00000 ? ?
C252 .9203(4) .24933(18) .4136(4) .0342(18) Uani ? ? 1.00000 ? ?
C253 1.1016(4) .1678(2) .4165(4) .042(2) Uani ? ? 1.00000 ? ?
C254 1.0579(5) .2321(2) .2544(4) .036(2) Uani ? ? 1.00000 ? ?
P .27439(8) .37518(4) .52735(6) .0211(4) Uani ? ? 1.00000 ? ?
F1 .1106(3) .37293(10) .5112(3) .0322(12) Uani ? ? 1.00000 ? ?
F2 .2592(3) .38791(15) .6522(2) .0389(13) Uani ? ? 1.00000 ? ?
F3 .4396(3) .37678(12) .5438(3) .0356(13) Uani ? ? 1.00000 ? ?
F4 .2893(4) .36252(16) .4018(2) .0456(16) Uani ? ? 1.00000 ? ?
F5 .2726(3) .44637(14) .5051(3) .0421(14) Uani ? ? 1.00000 ? ?
F6 .2761(3) .30406(14) .5489(3) .0440(15) Uani ? ? 1.00000 ? ?
H122a .67988 .26211 .64359 .05800 Uiso ? ? 1.00000 ? ?
H122b .53795 .27031 .58350 .05800 Uiso ? ? 1.00000 ? ?
H122c .63232 .21693 .55398 .05800 Uiso ? ? 1.00000 ? ?
H123a .37470 .14463 .70053 .04700 Uiso ? ? 1.00000 ? ?
H123b .44125 .14341 .58951 .04700 Uiso ? ? 1.00000 ? ?
H123c .34687 .19679 .61902 .04700 Uiso ? ? 1.00000 ? ?
H124a .45138 .22007 .83948 .05300 Uiso ? ? 1.00000 ? ?
H124b .42902 .27286 .75843 .05300 Uiso ? ? 1.00000 ? ?
H124c .57133 .26381 .81750 .05300 Uiso ? ? 1.00000 ? ?
H13 .57147 .14813 .89659 .03200 Uiso ? ? 1.00000 ? ?
H14 .75711 .07280 .92324 .03200 Uiso ? ? 1.00000 ? ?
H152a 1.05484 .12484 .77947 .04000 Uiso ? ? 1.00000 ? ?
H152b 1.01861 .11701 .65738 .04000 Uiso ? ? 1.00000 ? ?
H152c 1.12484 .07434 .71499 .04000 Uiso ? ? 1.00000 ? ?
H153a .83084 -.02042 .67699 .05000 Uiso ? ? 1.00000 ? ?
H153b .98474 -.01661 .65064 .05000 Uiso ? ? 1.00000 ? ?
H153c .87851 .02605 .59303 .05000 Uiso ? ? 1.00000 ? ?
H154a .89470 -.00731 .86971 .04800 Uiso ? ? 1.00000 ? ?
H154b .97926 .04835 .90980 .04800 Uiso ? ? 1.00000 ? ?
H154c 1.04885 -.00204 .84480 .04800 Uiso ? ? 1.00000 ? ?
H222a .46163 .11426 .29433 .03800 Uiso ? ? 1.00000 ? ?
H222b .51337 .11020 .41407 .03800 Uiso ? ? 1.00000 ? ?
H222c .41111 .06238 .36656 .03800 Uiso ? ? 1.00000 ? ?
H223a .72684 -.01915 .38629 .03800 Uiso ? ? 1.00000 ? ?
H223b .57733 -.02120 .42409 .03800 Uiso ? ? 1.00000 ? ?
H223c .67959 .02662 .47160 .03800 Uiso ? ? 1.00000 ? ?
H224a .63979 -.01325 .19758 .04900 Uiso ? ? 1.00000 ? ?
H224b .53928 .03773 .16013 .04900 Uiso ? ? 1.00000 ? ?
H224c .48897 -.01408 .23258 .04900 Uiso ? ? 1.00000 ? ?
H23 .73460 .07951 .12708 .03400 Uiso ? ? 1.00000 ? ?
H24 .92465 .15398 .14159 .03600 Uiso ? ? 1.00000 ? ?
H252a .85167 .26897 .36914 .05200 Uiso ? ? 1.00000 ? ?
H252b .98539 .27829 .43990 .05200 Uiso ? ? 1.00000 ? ?
H252c .87727 .23125 .47337 .05200 Uiso ? ? 1.00000 ? ?
H253a 1.14309 .13785 .37298 .06300 Uiso ? ? 1.00000 ? ?
H253b 1.06127 .14840 .47552 .06300 Uiso ? ? 1.00000 ? ?
H253c 1.16939 .19544 .44205 .06300 Uiso ? ? 1.00000 ? ?
H254a 1.10406 .20339 .21261 .05500 Uiso ? ? 1.00000 ? ?
H254b 1.12332 .26142 .28168 .05500 Uiso ? ? 1.00000 ? ?
H254c .98973 .25222 .21071 .05500 Uiso ? ? 1.00000 ? ?

loop_
_atom_site_aniso_label
_atom_site_aniso_U_11
_atom_site_aniso_U_22
_atom_site_aniso_U_33
_atom_site_aniso_U_12
_atom_site_aniso_U_13
_atom_site_aniso_U_23
Au .01841(6) .01472(5) .01391(5) -.00016(3) .00181(3) -.00129(3)
C11 .0189(11) .0117(10) .0142(10) .0010(8) .0015(8) -.0011(7)
N12 .0216(11) .0169(10) .0167(9) .0014(8) .0040(8) -.0006(8)
C121 .0215(12) .0164(12) .0234(12) .0024(9) .0046(10) -.0018(10)
C122 .0331(18) .0276(17) .054(3) .0103(14) .0175(17) .0171(17)
C123 .0307(17) .0256(16) .0369(18) .0019(13) -.0073(14) -.0046(14)
C124 .0366(19) .0276(17) .037(2) .0076(14) .0045(15) -.0130(15)
C13 .0300(16) .0311(17) .0163(12) .0017(12) .0080(11) .0012(11)
C14 .0310(15) .0300(16) .0154(11) .0002(12) .0032(10) .0036(11)
N15 .0213(10) .0167(10) .0153(9) .0006(8) .0000(8) .0008(8)
C151 .0208(12) .0161(12) .0262(13) .0005(9) -.0042(10) -.0013(10)
C152 .0199(13) .0270(15) .0316(16) .0004(11) .0004(11) .0022(12)
C153 .0339(18) .0223(15) .041(2) .0064(13) -.0092(15) -.0132(14)
C154 .0336(18) .0256(16) .0352(18) .0016(13) -.0085(14) .0104(14)
C21 .0189(11) .0186(12) .0160(11) -.0001(9) .0005(9) -.0006(8)
N22 .0255(12) .0207(11) .0137(9) -.0010(9) .0022(8) -.0030(8)
C221 .0260(13) .0190(12) .0171(11) -.0033(10) -.0003(10) -.0022(9)
C222 .0212(13) .0275(15) .0264(14) .0001(11) .0016(11) -.0014(12)
C223 .0292(15) .0216(14) .0242(14) -.0038(11) .0018(11) .0011(11)
C224 .040(2) .0303(17) .0225(14) -.0083(14) -.0019(13) -.0076(12)
C23 .0380(18) .0296(16) .0138(11) -.0030(13) .0067(11) -.0028(11)
C24 .039(2) .0285(16) .0203(14) -.0049(14) .0103(13) .0002(12)
N25 .0221(11) .0182(11) .0197(10) -.0007(8) .0055(8) -.0012(8)
C251 .0234(13) .0199(13) .0295(15) -.0032(10) .0080(11) -.0003(11)
C252 .0351(18) .0251(16) .044(2) -.0077(13) .0182(16) -.0118(15)
C253 .0306(19) .035(2) .058(3) -.0081(15) -.0092(18) .012(2)
C254 .040(2) .0283(18) .042(2) -.0090(15) .0211(17) .0011(15)
P .0213(4) .0244(4) .0174(4) .0031(3) .0004(3) -.0003(2)
F1 .0248(11) .0361(14) .0355(14) .0010(8) -.0021(9) -.0008(9)
F2 .0409(14) .0586(17) .0176(9) -.0010(13) .0049(9) -.0056(11)
F3 .0225(10) .0492(16) .0351(13) .0047(9) .0014(9) -.0012(10)
F4 .0442(16) .076(2) .0169(10) .0116(14) .0034(10) -.0096(11)
F5 .0408(15) .0289(13) .0578(15) .0025(10) .0139(12) .0107(12)
F6 .0450(16) .0259(13) .0609(17) .0072(10) .0007(13) .0041(12)

loop_
_atom_type_symbol
_atom_type_description
_atom_type_oxidation_number
_atom_type_number_in_cell
_atom_type_scat_dispersion_real
_atom_type_scat_dispersion_imag
_atom_type_scat_source
C ? 0 88 .002 .002 'Int Tables Vol IV Tables 2.2B and 2.3.1'
H ? 0 160 0 0 'Int Tables Vol IV Tables 2.2B and 2.3.1'
Au ? 0 4 -2.688 8.798 'Int Tables Vol IV Tables 2.2B and 2.3.1'
F ? 0 24 .014 .01 'Int Tables Vol IV Tables 2.2B and 2.3.1'
N ? 0 16 .004 .003 'Int Tables Vol IV Tables 2.2B and 2.3.1'
P ? 0 4 .09 .095 'Int Tables Vol IV Tables 2.2B and 2.3.1'

loop_
_diffrn_attenuator_code
_diffrn_attenuator_scale
? ?

loop_
_geom_angle_atom_site_label_1
_geom_angle_atom_site_label_2
_geom_angle_atom_site_label_3
_geom_angle_site_symmetry_1
_geom_angle_site_symmetry_2
_geom_angle_site_symmetry_3
_geom_angle
_geom_angle_publ_flag
C11 Au C21 . . . 176.11(11) ?
Au C11 N12 . . . 127.8(2) ?
Au C11 N15 . . . 126.2(2) ?
N12 C11 N15 . . . 105.3(3) ?
C11 N12 C121 . . . 127.7(3) ?
C11 N12 C13 . . . 109.7(3) ?
C121 N12 C13 . . . 122.5(3) ?
N12 C121 C122 . . . 110.8(3) ?
N12 C121 C123 . . . 107.9(3) ?
N12 C121 C124 . . . 108.9(3) ?
C122 C121 C123 . . . 111.5(3) ?
C122 C121 C124 . . . 107.9(3) ?
C123 C121 C124 . . . 109.7(3) ?
C121 C122 H122a . . . 109.4 ?
C121 C122 H122b . . . 109.7 ?
C121 C122 H122c . . . 109.2 ?
H122a C122 H122b . . . 110.1 ?
H122a C122 H122c . . . 109.1 ?
H122b C122 H122c . . . 109.4 ?
C121 C123 H123a . . . 109.7 ?
C121 C123 H123b . . . 109.8 ?
C121 C123 H123c . . . 109.6 ?
H123a C123 H123b . . . 109.3 ?
H123a C123 H123c . . . 109.3 ?
H123b C123 H123c . . . 109.1 ?
C121 C124 H124a . . . 109.8 ?
C121 C124 H124b . . . 110.3 ?
C121 C124 H124c . . . 109.6 ?
H124a C124 H124b . . . 109.3(4) ?
H124a C124 H124c . . . 108.5 ?
H124b C124 H124c . . . 109.2 ?
N12 C13 C14 . . . 107.8(3) ?
N12 C13 H13 . . . 125.9 ?
C14 C13 H13 . . . 126.3 ?
C13 C14 N15 . . . 107.1(3) ?
C13 C14 H14 . . . 126.3 ?
N15 C14 H14 . . . 126.6 ?
C11 N15 C14 . . . 110.2(3) ?
C11 N15 C151 . . . 125.8(3) ?
C14 N15 C151 . . . 123.6(3) ?
N15 C151 C152 . . . 107.7(3) ?
N15 C151 C153 . . . 110.3(3) ?
N15 C151 C154 . . . 109.4(3) ?
C152 C151 C153 . . . 111.6(3) ?
C152 C151 C154 . . . 109.0(3) ?
C153 C151 C154 . . . 108.8(3) ?
C151 C152 H152a . . . 109.9 ?
C151 C152 H152b . . . 109.6 ?
C151 C152 H152c . . . 109.6 ?
H152a C152 H152b . . . 109.2 ?
H152a C152 H152c . . . 109.4 ?
H152b C152 H152c . . . 109.0 ?
C151 C153 H153a . . . 109.9 ?
C151 C153 H153b . . . 109.4 ?
C151 C153 H153c . . . 109.6 ?
H153a C153 H153b . . . 109.3 ?
H153a C153 H153c . . . 109.5 ?
H153b C153 H153c . . . 109.1 ?
C151 C154 H154a . . . 109.6 ?
C151 C154 H154b . . . 110.0 ?
C151 C154 H154c . . . 109.2 ?
H154a C154 H154b . . . 109.8 ?
H154a C154 H154c . . . 108.8 ?
H154b C154 H154c . . . 109.5 ?
Au C21 N22 . . . 126.2(2) ?
Au C21 N25 . . . 128.5(2) ?
N22 C21 N25 . . . 105.2(3) ?
C21 N22 C221 . . . 125.7(3) ?
C21 N22 C23 . . . 110.0(3) ?
C221 N22 C23 . . . 124.1(3) ?
N22 C221 C222 . . . 108.4(3) ?
N22 C221 C223 . . . 110.0(3) ?
N22 C221 C224 . . . 108.9(3) ?
C222 C221 C223 . . . 111.4(3) ?
C222 C221 C224 . . . 109.7(3) ?
C223 C221 C224 . . . 108.5(3) ?
C221 C222 H222a . . . 109.6 ?
C221 C222 H222b . . . 109.5 ?
C221 C222 H222c . . . 109.5 ?
H222a C222 H222b . . . 109.2 ?
H222a C222 H222c . . . 109.6 ?
H222b C222 H222c . . . 109.4 ?
C221 C223 H223a . . . 109.6 ?
C221 C223 H223b . . . 109.7 ?
C221 C223 H223c . . . 109.8 ?
H223a C223 H223b . . . 109.3 ?
H223a C223 H223c . . . 109.1 ?
H223b C223 H223c . . . 109.3 ?
C221 C224 H224a . . . 110.1 ?
C221 C224 H224b . . . 110.1 ?
C221 C224 H224c . . . 109.8 ?
H224a C224 H224b . . . 109.2 ?
H224a C224 H224c . . . 108.9 ?
H224b C224 H224c . . . 108.8 ?
N22 C23 C24 . . . 107.3(3) ?
N22 C23 H23 . . . 126.4 ?
C24 C23 H23 . . . 126.3 ?
C23 C24 N25 . . . 107.1(3) ?
C23 C24 H24 . . . 126.2 ?
N25 C24 H24 . . . 126.8 ?
C21 N25 C24 . . . 110.3(3) ?
C21 N25 C251 . . . 125.7(3) ?
C24 N25 C251 . . . 124.0(3) ?
N25 C251 C252 . . . 109.8(3) ?
N25 C251 C253 . . . 108.9(3) ?
N25 C251 C254 . . . 109.2(3) ?
C252 C251 C253 . . . 111.9(3) ?
C252 C251 C254 . . . 107.9(3) ?
C253 C251 C254 . . . 109.0(3) ?
C251 C252 H252a . . . 109.7 ?
C251 C252 H252b . . . 110.1 ?
C251 C252 H252c . . . 109.9 ?
H252a C252 H252b . . . 109.3 ?
H252a C252 H252c . . . 108.7 ?
H252b C252 H252c . . . 109.0 ?
C251 C253 H253a . . . 109.2 ?
C251 C253 H253b . . . 109.7 ?
C251 C253 H253c . . . 109.7 ?
H253a C253 H253b . . . 108.9 ?
H253a C253 H253c . . . 109.4 ?
H253b C253 H253c . . . 110.0 ?
C251 C254 H254a . . . 110.3 ?
C251 C254 H254b . . . 109.3 ?
C251 C254 H254c . . . 109.8 ?
H254a C254 H254b . . . 108.9 ?
H254a C254 H254c . . . 109.8 ?
H254b C254 H254c . . . 108.7 ?
F1 P F2 . . . 89.48(16) ?
F1 P F3 . . . 179.47(14) ?
F1 P F4 . . . 90.39(17) ?
F1 P F5 . . . 90.36(13) ?
F1 P F6 . . . 89.60(13) ?
F2 P F3 . . . 90.57(16) ?
F2 P F4 . . . 179.8(2) ?
F2 P F5 . . . 89.63(17) ?
F2 P F6 . . . 90.66(17) ?
F3 P F4 . . . 89.57(17) ?
F3 P F5 . . . 90.17(14) ?
F3 P F6 . . . 89.87(14) ?
F4 P F5 . . . 90.25(17) ?
F4 P F6 . . . 89.46(17) ?
F5 P F6 . . . 179.7(2) ?

loop_
_geom_bond_atom_site_label_1
_geom_bond_atom_site_label_2
_geom_bond_site_symmetry_1
_geom_bond_site_symmetry_2
_geom_bond_distance
_geom_bond_publ_flag
Au C11 . . 2.038(3) ?
Au C21 . . 2.033(3) ?
C11 N12 . . 1.364(4) ?
C11 N15 . . 1.362(4) ?
N12 C121 . . 1.507(4) ?
N12 C13 . . 1.378(4) ?
C121 C122 . . 1.512(6) ?
C121 C123 . . 1.517(5) ?
C121 C124 . . 1.527(5) ?
C122 H122a . . .948 ?
C122 H122b . . .944 ?
C122 H122c . . .957 ?
C123 H123a . . .950 ?
C123 H123b . . .952 ?
C123 H123c . . .952 ?
C124 H124a . . .955 ?
C124 H124b . . .946 ?
C124 H124c . . .956 ?
C13 C14 . . 1.341(5) ?
C13 H13 . . .955 ?
C14 N15 . . 1.379(4) ?
C14 H14 . . .951 ?
N15 C151 . . 1.508(4) ?
C151 C152 . . 1.516(5) ?
C151 C153 . . 1.532(5) ?
C151 C154 . . 1.521(5) ?
C152 H152a . . .949 ?
C152 H152b . . .954 ?
C152 H152c . . .952 ?
C153 H153a . . .949 ?
C153 H153b . . .953 ?
C153 H153c . . .951 ?
C154 H154a . . .952 ?
C154 H154b . . .944 ?
C154 H154c . . .956 ?
C21 N22 . . 1.366(4) ?
C21 N25 . . 1.367(4) ?
N22 C221 . . 1.502(4) ?
N22 C23 . . 1.380(4) ?
C221 C222 . . 1.529(5) ?
C221 C223 . . 1.517(5) ?
C221 C224 . . 1.537(5) ?
C222 H222a . . .950 ?
C222 H222b . . .953 ?
C222 H222c . . .948 ?
C223 H223a . . .952 ?
C223 H223b . . .950 ?
C223 H223c . . .952 ?
C224 H224a . . .951 ?
C224 H224b . . .952 ?
C224 H224c . . .956 ?
C23 C24 . . 1.356(6) ?
C23 H23 . . .948 ?
C24 N25 . . 1.377(5) ?
C24 H24 . . .952 ?
N25 C251 . . 1.499(4) ?
C251 C252 . . 1.523(5) ?
C251 C253 . . 1.522(6) ?
C251 C254 . . 1.532(6) ?
C252 H252a . . .953 ?
C252 H252b . . .949 ?
C252 H252c . . .957 ?
C253 H253a . . .957 ?
C253 H253b . . .950 ?
C253 H253c . . .944 ?
C254 H254a . . .947 ?
C254 H254b . . .960 ?
C254 H254c . . .949 ?
P F1 . . 1.599(3) ?
P F2 . . 1.590(3) ?
P F3 . . 1.613(3) ?
P F4 . . 1.598(3) ?
P F5 . . 1.600(3) ?
P F6 . . 1.597(3) ?

loop_
_geom_hbond_atom_site_label_D
_geom_hbond_atom_site_label_H
_geom_hbond_atom_site_label_A
_geom_hbond_site_symmetry_D
_geom_hbond_site_symmetry_H
_geom_hbond_site_symmetry_A
_geom_hbond_distance_DH
_geom_hbond_distance_HA
_geom_hbond_distance_DA
_geom_hbond_angle_DHA
_geom_hbond_publ_flag
? ? ? ? ? ? ? ? ? ? ?

loop_
_geom_torsion_atom_site_label_1
_geom_torsion_atom_site_label_2
_geom_torsion_atom_site_label_3
_geom_torsion_atom_site_label_4
_geom_torsion_site_symmetry_1
_geom_torsion_site_symmetry_2
_geom_torsion_site_symmetry_3
_geom_torsion_site_symmetry_4
_geom_torsion
_geom_torsion_publ_flag
? ? ? ? ? ? ? ? ? ?
